data_4027459
loop_
_publ_author_name
'Ende Li'
'Xingcan Cheng'
'Chengyu Wang'
'Yushang Shao'
'Yanzhong Li'

_publ_section_title
;
 Palladium-Catalyzed Synthesis of 2,3,4-Trisubstituted Furans via Cascade
 Reactions of Aryloxy-enynes with Aryl Halides
;
_journal_name_full 'Journal of Organic Chemistry'
_journal_page_first 7744
_journal_page_last 7748
_journal_paper_doi 10.1021/jo3012545
_journal_volume 77
_journal_year 2012
_chemical_formula_sum 'C19 H15 N O5'
_chemical_formula_weight 337.32
_chemical_name_systematic
; 
 ? 
;
_space_group_IT_number 14
_symmetry_cell_setting monoclinic
_symmetry_space_group_name_Hall '-P 2yn'
_symmetry_space_group_name_H-M 'P 1 21/n 1'
_atom_sites_solution_hydrogens geom
_atom_sites_solution_primary direct
_atom_sites_solution_secondary difmap
_audit_creation_method SHELXL-97
_cell_angle_alpha 90.00
_cell_angle_beta 95.022(2)
_cell_angle_gamma 90.00
_cell_formula_units_Z 4
_cell_length_a 8.0434(5)
_cell_length_b 11.8212(8)
_cell_length_c 17.4583(11)
_cell_measurement_reflns_used 3252
_cell_measurement_temperature 293(2)
_cell_measurement_theta_max 50.098
_cell_measurement_theta_min 4.684
_cell_volume 1653.61(18)
_computing_cell_refinement 'Bruker SMART'
_computing_data_collection 'Bruker SMART'
_computing_data_reduction 'Bruker SHELXTL'
_computing_molecular_graphics 'Bruker SHELXTL'
_computing_publication_material 'Bruker SHELXTL'
_computing_structure_refinement 'SHELXL-97 (Sheldrick, 1997)'
_computing_structure_solution 'SHELXS-97 (Sheldrick, 1990)'
_diffrn_ambient_temperature 293(2)
_diffrn_measured_fraction_theta_full 0.999
_diffrn_measured_fraction_theta_max 0.999
_diffrn_measurement_device_type 'CCD area detector'
_diffrn_measurement_method 'phi and omega scans'
_diffrn_radiation_monochromator graphite
_diffrn_radiation_source 'fine-focus sealed tube'
_diffrn_radiation_type MoK\a
_diffrn_radiation_wavelength 0.71073
_diffrn_reflns_av_R_equivalents 0.0244
_diffrn_reflns_av_sigmaI/netI 0.0261
_diffrn_reflns_limit_h_max 9
_diffrn_reflns_limit_h_min -9
_diffrn_reflns_limit_k_max 9
_diffrn_reflns_limit_k_min -14
_diffrn_reflns_limit_l_max 21
_diffrn_reflns_limit_l_min -21
_diffrn_reflns_number 9558
_diffrn_reflns_theta_full 26.00
_diffrn_reflns_theta_max 26.00
_diffrn_reflns_theta_min 2.08
_exptl_absorpt_coefficient_mu 0.099
_exptl_absorpt_correction_T_max 1.00000
_exptl_absorpt_correction_T_min 0.80956
_exptl_absorpt_correction_type empirical
_exptl_absorpt_process_details sadabs
_exptl_crystal_colour green
_exptl_crystal_density_diffrn 1.355
_exptl_crystal_description prismatic
_exptl_crystal_F_000 704
_exptl_crystal_size_max 0.321
_exptl_crystal_size_mid 0.227
_exptl_crystal_size_min 0.153
_refine_diff_density_max 0.157
_refine_diff_density_min -0.164
_refine_diff_density_rms 0.031
_refine_ls_extinction_coef 0.0100(14)
_refine_ls_extinction_expression Fc^*^=kFc[1+0.001xFc^2^\l^3^/sin(2\q)]^-1/4^
_refine_ls_extinction_method SHELXL
_refine_ls_goodness_of_fit_ref 1.030
_refine_ls_hydrogen_treatment constr
_refine_ls_matrix_type full
_refine_ls_number_parameters 228
_refine_ls_number_reflns 3243
_refine_ls_number_restraints 0
_refine_ls_restrained_S_all 1.030
_refine_ls_R_factor_all 0.0531
_refine_ls_R_factor_gt 0.0425
_refine_ls_shift/su_max 0.000
_refine_ls_shift/su_mean 0.000
_refine_ls_structure_factor_coef Fsqd
_refine_ls_weighting_details 'calc w=1/[\s^2^(Fo^2^)+(0.0537P)^2^+0.3432P] where P=(Fo^2^+2Fc^2^)/3'
_refine_ls_weighting_scheme calc
_refine_ls_wR_factor_gt 0.1094
_refine_ls_wR_factor_ref 0.1174
_reflns_number_gt 2607
_reflns_number_total 3243
_reflns_threshold_expression >2sigma(I)
_cod_data_source_file jo3012545_si_002.cif
_cod_data_source_block cd21294
_cod_database_code 4027459

loop_
_symmetry_equiv_pos_as_xyz
'x, y, z'
'-x+1/2, y+1/2, -z+1/2'
'-x, -y, -z'
'x-1/2, -y-1/2, z-1/2'

loop_
_atom_site_label
_atom_site_type_symbol
_atom_site_fract_x
_atom_site_fract_y
_atom_site_fract_z
_atom_site_U_iso_or_equiv
_atom_site_adp_type
_atom_site_occupancy
_atom_site_symmetry_multiplicity
_atom_site_calc_flag
_atom_site_refinement_flags
N1 N 0.3102(2) 0.53525(13) -0.06193(11) 0.0732(5) Uani 1 1 d .
O1 O 0.26458(15) -0.08312(9) 0.09433(6) 0.0559(3) Uani 1 1 d .
O2 O 0.1705(2) 0.04754(11) -0.15328(8) 0.0927(5) Uani 1 1 d .
O3 O 0.14474(16) -0.13751(10) -0.13346(6) 0.0609(3) Uani 1 1 d .
O4 O 0.4127(3) 0.56176(13) -0.10606(11) 0.1058(6) Uani 1 1 d .
O5 O 0.2245(2) 0.60352(12) -0.03094(12) 0.1062(6) Uani 1 1 d .
C1 C 0.28769(19) 0.03260(12) 0.09340(9) 0.0470(4) Uani 1 1 d .
C2 C 0.2240(2) -0.11573(14) 0.02095(10) 0.0563(4) Uani 1 1 d .
H2 H 0.2020 -0.1900 0.0057 0.068 Uiso 1 1 calc R
C3 C 0.21968(19) -0.02677(12) -0.02712(9) 0.0480(4) Uani 1 1 d .
C4 C 0.25981(18) 0.07115(12) 0.02000(8) 0.0446(3) Uani 1 1 d .
C5 C 0.26711(18) 0.19070(12) -0.00477(8) 0.0436(3) Uani 1 1 d .
C6 C 0.3764(2) 0.22459(13) -0.05769(9) 0.0521(4) Uani 1 1 d .
H6 H 0.4407 0.1708 -0.0804 0.063 Uiso 1 1 calc R
C7 C 0.3908(2) 0.33696(14) -0.07689(9) 0.0571(4) Uani 1 1 d .
H7 H 0.4654 0.3596 -0.1117 0.069 Uiso 1 1 calc R
C8 C 0.2930(2) 0.41496(13) -0.04371(9) 0.0530(4) Uani 1 1 d .
C9 C 0.1801(2) 0.38417(13) 0.00714(9) 0.0525(4) Uani 1 1 d .
H9 H 0.1136 0.4382 0.0283 0.063 Uiso 1 1 calc R
C10 C 0.16751(19) 0.27143(13) 0.02624(8) 0.0483(4) Uani 1 1 d .
H10 H 0.0912 0.2493 0.0604 0.058 Uiso 1 1 calc R
C11 C 0.33718(19) 0.08429(13) 0.16830(8) 0.0496(4) Uani 1 1 d .
C12 C 0.4245(2) 0.18620(15) 0.17390(10) 0.0577(4) Uani 1 1 d .
H12 H 0.4544 0.2213 0.1294 0.069 Uiso 1 1 calc R
C13 C 0.4671(2) 0.23582(18) 0.24437(11) 0.0713(5) Uani 1 1 d .
H13 H 0.5237 0.3045 0.2471 0.086 Uiso 1 1 calc R
C14 C 0.4262(3) 0.1844(2) 0.31023(12) 0.0844(7) Uani 1 1 d .
H14 H 0.4554 0.2178 0.3577 0.101 Uiso 1 1 calc R
C15 C 0.3418(3) 0.0829(2) 0.30611(11) 0.0872(7) Uani 1 1 d .
H15 H 0.3142 0.0482 0.3511 0.105 Uiso 1 1 calc R
C16 C 0.2971(3) 0.03172(17) 0.23536(10) 0.0682(5) Uani 1 1 d .
H16 H 0.2409 -0.0371 0.2331 0.082 Uiso 1 1 calc R
C17 C 0.1770(2) -0.03170(14) -0.11092(9) 0.0533(4) Uani 1 1 d .
C18 C 0.1109(2) -0.15726(16) -0.21518(9) 0.0623(5) Uani 1 1 d .
H18A H 0.2110 -0.1451 -0.2412 0.075 Uiso 1 1 calc R
H18B H 0.0251 -0.1058 -0.2367 0.075 Uiso 1 1 calc R
C19 C 0.0537(3) -0.27627(19) -0.22515(12) 0.0882(7) Uani 1 1 d .
H19A H 0.1398 -0.3263 -0.2040 0.132 Uiso 1 1 calc R
H19B H 0.0294 -0.2921 -0.2789 0.132 Uiso 1 1 calc R
H19C H -0.0451 -0.2873 -0.1990 0.132 Uiso 1 1 calc R

loop_
_atom_site_aniso_label
_atom_site_aniso_U_11
_atom_site_aniso_U_22
_atom_site_aniso_U_33
_atom_site_aniso_U_23
_atom_site_aniso_U_13
_atom_site_aniso_U_12
N1 0.0880(12) 0.0468(9) 0.0814(11) 0.0114(8) -0.0113(9) -0.0115(9)
O1 0.0741(7) 0.0397(6) 0.0525(6) 0.0044(5) -0.0018(5) 0.0025(5)
O2 0.1572(15) 0.0533(8) 0.0613(8) 0.0075(6) -0.0266(9) -0.0062(8)
O3 0.0849(8) 0.0496(7) 0.0475(6) -0.0085(5) 0.0012(5) -0.0035(6)
O4 0.1334(14) 0.0672(10) 0.1184(14) 0.0265(9) 0.0194(11) -0.0279(10)
O5 0.1251(14) 0.0392(8) 0.1543(16) 0.0024(9) 0.0118(12) 0.0090(8)
C1 0.0529(8) 0.0372(8) 0.0509(9) 0.0024(6) 0.0033(7) 0.0040(6)
C2 0.0695(10) 0.0400(8) 0.0576(9) -0.0051(7) -0.0043(8) 0.0003(7)
C3 0.0547(9) 0.0383(8) 0.0502(8) -0.0019(6) -0.0009(7) 0.0042(6)
C4 0.0500(8) 0.0388(7) 0.0448(8) 0.0005(6) 0.0026(6) 0.0047(6)
C5 0.0520(8) 0.0389(8) 0.0391(7) -0.0004(6) -0.0006(6) 0.0021(6)
C6 0.0601(9) 0.0462(9) 0.0511(9) -0.0033(7) 0.0104(7) 0.0031(7)
C7 0.0664(10) 0.0558(10) 0.0496(9) 0.0043(7) 0.0080(7) -0.0090(8)
C8 0.0656(10) 0.0392(8) 0.0515(9) 0.0039(7) -0.0098(7) -0.0052(7)
C9 0.0623(10) 0.0409(8) 0.0531(9) -0.0043(7) -0.0019(7) 0.0083(7)
C10 0.0554(9) 0.0445(8) 0.0451(8) 0.0006(6) 0.0054(6) 0.0037(7)
C11 0.0561(9) 0.0476(9) 0.0441(8) 0.0014(7) -0.0005(7) 0.0138(7)
C12 0.0613(10) 0.0549(10) 0.0556(9) -0.0048(8) -0.0032(7) 0.0028(8)
C13 0.0731(12) 0.0698(12) 0.0676(12) -0.0173(10) -0.0131(9) 0.0123(10)
C14 0.0999(16) 0.0928(17) 0.0566(12) -0.0213(11) -0.0156(10) 0.0309(13)
C15 0.1189(18) 0.0988(18) 0.0433(10) 0.0108(10) 0.0042(10) 0.0299(15)
C16 0.0886(13) 0.0625(11) 0.0528(10) 0.0102(8) 0.0033(9) 0.0168(10)
C17 0.0613(10) 0.0447(9) 0.0523(9) -0.0018(7) -0.0029(7) 0.0040(7)
C18 0.0709(11) 0.0684(11) 0.0471(9) -0.0093(8) 0.0012(8) 0.0029(9)
C19 0.1288(19) 0.0776(14) 0.0592(11) -0.0212(10) 0.0131(11) -0.0236(13)

loop_
_atom_type_symbol
_atom_type_description
_atom_type_scat_dispersion_real
_atom_type_scat_dispersion_imag
_atom_type_scat_source
C C 0.0033 0.0016 'International Tables Vol C Tables 4.2.6.8 and 6.1.1.4'
H H 0.0000 0.0000 'International Tables Vol C Tables 4.2.6.8 and 6.1.1.4'
N N 0.0061 0.0033 'International Tables Vol C Tables 4.2.6.8 and 6.1.1.4'
O O 0.0106 0.0060 'International Tables Vol C Tables 4.2.6.8 and 6.1.1.4'

loop_
_geom_angle_atom_site_label_1
_geom_angle_atom_site_label_2
_geom_angle_atom_site_label_3
_geom_angle
O4 N1 O5 123.46(18)
O4 N1 C8 117.95(18)
O5 N1 C8 118.57(18)
C2 O1 C1 107.06(12)
C17 O3 C18 117.28(13)
C4 C1 O1 109.38(13)
C4 C1 C11 135.23(14)
O1 C1 C11 115.38(13)
C3 C2 O1 111.10(14)
C3 C2 H2 124.5
O1 C2 H2 124.5
C2 C3 C4 106.25(13)
C2 C3 C17 125.43(14)
C4 C3 C17 128.29(14)
C1 C4 C3 106.21(13)
C1 C4 C5 125.99(13)
C3 C4 C5 127.80(13)
C10 C5 C6 118.84(14)
C10 C5 C4 120.26(13)
C6 C5 C4 120.88(13)
C7 C6 C5 120.76(15)
C7 C6 H6 119.6
C5 C6 H6 119.6
C8 C7 C6 118.82(15)
C8 C7 H7 120.6
C6 C7 H7 120.6
C7 C8 C9 122.03(15)
C7 C8 N1 119.45(16)
C9 C8 N1 118.52(16)
C8 C9 C10 118.62(15)
C8 C9 H9 120.7
C10 C9 H9 120.7
C9 C10 C5 120.89(15)
C9 C10 H10 119.6
C5 C10 H10 119.6
C16 C11 C12 118.73(16)
C16 C11 C1 120.03(16)
C12 C11 C1 121.24(14)
C13 C12 C11 120.98(17)
C13 C12 H12 119.5
C11 C12 H12 119.5
C14 C13 C12 120.2(2)
C14 C13 H13 119.9
C12 C13 H13 119.9
C13 C14 C15 119.85(19)
C13 C14 H14 120.1
C15 C14 H14 120.1
C14 C15 C16 120.8(2)
C14 C15 H15 119.6
C16 C15 H15 119.6
C11 C16 C15 119.5(2)
C11 C16 H16 120.3
C15 C16 H16 120.3
O2 C17 O3 123.97(15)
O2 C17 C3 125.34(15)
O3 C17 C3 110.69(13)
O3 C18 C19 107.32(15)
O3 C18 H18A 110.3
C19 C18 H18A 110.3
O3 C18 H18B 110.3
C19 C18 H18B 110.3
H18A C18 H18B 108.5
C18 C19 H19A 109.5
C18 C19 H19B 109.5
H19A C19 H19B 109.5
C18 C19 H19C 109.5
H19A C19 H19C 109.5
H19B C19 H19C 109.5

loop_
_geom_bond_atom_site_label_1
_geom_bond_atom_site_label_2
_geom_bond_distance
N1 O4 1.218(2)
N1 O5 1.219(2)
N1 C8 1.466(2)
O1 C2 1.3502(19)
O1 C1 1.3808(18)
O2 C17 1.192(2)
O3 C17 1.3300(19)
O3 C18 1.4477(19)
C1 C4 1.360(2)
C1 C11 1.466(2)
C2 C3 1.344(2)
C2 H2 0.9300
C3 C4 1.440(2)
C3 C17 1.474(2)
C4 C5 1.481(2)
C5 C10 1.386(2)
C5 C6 1.389(2)
C6 C7 1.377(2)
C6 H6 0.9300
C7 C8 1.372(2)
C7 H7 0.9300
C8 C9 1.374(2)
C9 C10 1.380(2)
C9 H9 0.9300
C10 H10 0.9300
C11 C16 1.388(2)
C11 C12 1.393(2)
C12 C13 1.379(2)
C12 H12 0.9300
C13 C14 1.366(3)
C13 H13 0.9300
C14 C15 1.377(3)
C14 H14 0.9300
C15 C16 1.394(3)
C15 H15 0.9300
C16 H16 0.9300
C18 C19 1.486(3)
C18 H18A 0.9700
C18 H18B 0.9700
C19 H19A 0.9600
C19 H19B 0.9600
C19 H19C 0.9600

loop_
_geom_torsion_atom_site_label_1
_geom_torsion_atom_site_label_2
_geom_torsion_atom_site_label_3
_geom_torsion_atom_site_label_4
_geom_torsion
C2 O1 C1 C4 0.63(17)
C2 O1 C1 C11 -178.51(13)
C1 O1 C2 C3 -0.07(18)
O1 C2 C3 C4 -0.47(19)
O1 C2 C3 C17 -178.92(14)
O1 C1 C4 C3 -0.90(17)
C11 C1 C4 C3 178.00(17)
O1 C1 C4 C5 178.12(13)
C11 C1 C4 C5 -3.0(3)
C2 C3 C4 C1 0.83(18)
C17 C3 C4 C1 179.23(15)
C2 C3 C4 C5 -178.16(15)
C17 C3 C4 C5 0.2(3)
C1 C4 C5 C10 -57.0(2)
C3 C4 C5 C10 121.76(17)
C1 C4 C5 C6 121.23(17)
C3 C4 C5 C6 -60.0(2)
C10 C5 C6 C7 2.5(2)
C4 C5 C6 C7 -175.75(14)
C5 C6 C7 C8 -1.0(2)
C6 C7 C8 C9 -0.9(2)
C6 C7 C8 N1 178.31(15)
O4 N1 C8 C7 -0.4(2)
O5 N1 C8 C7 -178.76(17)
O4 N1 C8 C9 178.77(17)
O5 N1 C8 C9 0.4(2)
C7 C8 C9 C10 1.2(2)
N1 C8 C9 C10 -177.97(14)
C8 C9 C10 C5 0.3(2)
C6 C5 C10 C9 -2.2(2)
C4 C5 C10 C9 176.12(14)
C4 C1 C11 C16 156.25(18)
O1 C1 C11 C16 -24.9(2)
C4 C1 C11 C12 -23.7(3)
O1 C1 C11 C12 155.13(14)
C16 C11 C12 C13 -1.6(2)
C1 C11 C12 C13 178.38(15)
C11 C12 C13 C14 1.1(3)
C12 C13 C14 C15 -0.3(3)
C13 C14 C15 C16 0.0(3)
C12 C11 C16 C15 1.3(3)
C1 C11 C16 C15 -178.65(17)
C14 C15 C16 C11 -0.6(3)
C18 O3 C17 O2 4.3(3)
C18 O3 C17 C3 -176.23(13)
C2 C3 C17 O2 178.68(19)
C4 C3 C17 O2 0.6(3)
C2 C3 C17 O3 -0.8(2)
C4 C3 C17 O3 -178.88(15)
C17 O3 C18 C19 -171.52(17)
